data_7123335
loop_
_publ_author_name
'Cronin, Lee'
'Janusson, Eric'
'Kler, Noel'
'Vila-Nadal, Laia'
'Long, Deliang'

_publ_section_title
;
 Synthesis of Polyoxometalate Clusters using Carbohydrates as Reducing
 Agents Leads to Isomer-Selection
;
_journal_name_full 'Chemical Communications'
_journal_paper_doi 10.1039/C9CC02361E
_journal_year 2019
_chemical_formula_sum 'H52 Mo18 N6 O76 P2'
_chemical_formula_weight 3141.33
_space_group_crystal_system triclinic
_space_group_IT_number 2
_space_group_name_Hall '-P 1'
_space_group_name_H-M_alt 'P -1'
_symmetry_space_group_name_Hall '-P 1'
_symmetry_space_group_name_H-M 'P -1'
_atom_sites_solution_primary direct
_atom_sites_solution_secondary difmap
_audit_creation_method SHELXL-2018/3
_audit_update_record
;
2019-03-14 deposited with the CCDC.    2019-04-23 downloaded from the CCDC.
;
_cell_angle_alpha 101.443(4)
_cell_angle_beta 98.500(4)
_cell_angle_gamma 114.254(4)
_cell_formula_units_Z 2
_cell_length_a 12.7233(9)
_cell_length_b 14.4286(10)
_cell_length_c 19.8131(14)
_cell_measurement_reflns_used 8194
_cell_measurement_temperature 150(2)
_cell_measurement_theta_max 25.6
_cell_measurement_theta_min 2.34
_cell_volume 3141.5(4)
_computing_cell_refinement Apex3
_computing_data_collection Apex3
_computing_data_reduction Apex3
_computing_molecular_graphics Diamond3
_computing_publication_material WinGX
_computing_structure_refinement 'SHELXL-2018/3 (Sheldrick, 2018)'
_computing_structure_solution 'SHELXS-97 (Sheldrick, 2008)'
_diffrn_ambient_temperature 150(2)
_diffrn_measured_fraction_theta_full 0.999
_diffrn_measured_fraction_theta_max 0.996
_diffrn_measurement_device_type 'Bruker Apex II Quasar'
_diffrn_measurement_method '\w & \f scans'
_diffrn_radiation_type MoK\a
_diffrn_radiation_wavelength 0.71073
_diffrn_reflns_av_R_equivalents 0.0592
_diffrn_reflns_av_unetI/netI 0.0594
_diffrn_reflns_Laue_measured_fraction_full 0.999
_diffrn_reflns_Laue_measured_fraction_max 0.996
_diffrn_reflns_limit_h_max 15
_diffrn_reflns_limit_h_min -15
_diffrn_reflns_limit_k_max 17
_diffrn_reflns_limit_k_min -14
_diffrn_reflns_limit_l_max 22
_diffrn_reflns_limit_l_min -24
_diffrn_reflns_number 45024
_diffrn_reflns_point_group_measured_fraction_full 0.999
_diffrn_reflns_point_group_measured_fraction_max 0.996
_diffrn_reflns_theta_full 25.242
_diffrn_reflns_theta_max 25.713
_diffrn_reflns_theta_min 1.616
_diffrn_source '1uS Microfocus x-ray'
_exptl_absorpt_coefficient_mu 3.657
_exptl_absorpt_correction_T_max 0.0921
_exptl_absorpt_correction_T_min 0.0544
_exptl_absorpt_correction_type empirical
_exptl_absorpt_process_details 'SADABS-2016/2 - Bruker AXS'
_exptl_crystal_colour colourless
_exptl_crystal_density_diffrn 3.321
_exptl_crystal_density_method none
_exptl_crystal_description block
_exptl_crystal_F_000 2976
_exptl_crystal_size_max 0.133
_exptl_crystal_size_mid 0.069
_exptl_crystal_size_min 0.027
_refine_diff_density_max 1.70
_refine_diff_density_min -1.05
_refine_diff_density_rms 0.21
_refine_ls_extinction_method none
_refine_ls_goodness_of_fit_ref 1.036
_refine_ls_hydrogen_treatment undef
_refine_ls_matrix_type full
_refine_ls_number_parameters 903
_refine_ls_number_reflns 11933
_refine_ls_number_restraints 0
_refine_ls_restrained_S_all 1.036
_refine_ls_R_factor_all 0.0520
_refine_ls_R_factor_gt 0.0366
_refine_ls_shift/su_max 0.001
_refine_ls_shift/su_mean 0.000
_refine_ls_structure_factor_coef Fsqd
_refine_ls_weighting_details 'w=1/[\s^2^(Fo^2^)+(0.0330P)^2^+10.8338P] where P=(Fo^2^+2Fc^2^)/3'
_refine_ls_weighting_scheme calc
_refine_ls_wR_factor_gt 0.0841
_refine_ls_wR_factor_ref 0.0932
_reflns_Friedel_coverage 0.000
_reflns_number_gt 9373
_reflns_number_total 11933
_reflns_threshold_expression 'I > 2\s(I)'
_cod_data_source_file c9cc02361e2.cif
_cod_data_source_block nk1_57_c2
_cod_depositor_comments
;
The following automatic conversions were performed:

'_atom_sites_solution_primary' value 'direct methods' was changed to
'direct'.

Automatic conversion script
Id: cif_fix_values 4973 2017-02-22 13:04:09Z antanas 
;
_cod_database_code 7123335
_shelx_shelxl_version_number 2018/3
_shelx_space_group_comment
;
The symmetry employed for this shelxl refinement is uniquely defined
by the following loop, which should always be used as a source of
symmetry information in preference to the above space-group names.
They are only intended as comments.
;
_shelx_estimated_absorpt_t_min 0.642
_shelx_estimated_absorpt_t_max 0.908

loop_
_space_group_symop_operation_xyz
'x, y, z'
'-x, -y, -z'

loop_
_atom_site_label
_atom_site_type_symbol
_atom_site_fract_x
_atom_site_fract_y
_atom_site_fract_z
_atom_site_U_iso_or_equiv
_atom_site_adp_type
_atom_site_occupancy
_atom_site_site_symmetry_order
_atom_site_calc_flag
_atom_site_refinement_flags_occupancy
_atom_site_disorder_assembly
_atom_site_disorder_group
Mo1 Mo 0.42235(5) 1.29691(5) 0.83295(3) 0.01366(14) Uani 1 1 d . . .
Mo2 Mo 0.31724(5) 1.20473(5) 0.65335(3) 0.01383(14) Uani 1 1 d . . .
Mo3 Mo 0.54227(5) 1.16608(5) 0.73479(3) 0.01491(14) Uani 1 1 d . . .
Mo4 Mo 0.13025(5) 1.12846(5) 0.87497(3) 0.01279(14) Uani 1 1 d . . .
Mo5 Mo 0.03004(5) 1.08535(5) 0.69965(3) 0.01243(14) Uani 1 1 d . . .
Mo6 Mo 0.10110(5) 0.91036(5) 0.57281(3) 0.01324(14) Uani 1 1 d . . .
Mo7 Mo 0.34787(5) 0.88777(5) 0.63156(3) 0.01434(14) Uani 1 1 d . . .
Mo8 Mo 0.46655(5) 0.94285(5) 0.82339(3) 0.01497(14) Uani 1 1 d . . .
Mo9 Mo 0.40216(5) 1.10385(5) 0.93526(3) 0.01411(14) Uani 1 1 d . . .
Mo10 Mo -0.09429(5) 0.86637(5) 0.89044(3) 0.01491(14) Uani 1 1 d . . .
Mo11 Mo -0.20004(5) 0.82055(5) 0.71537(3) 0.01368(14) Uani 1 1 d . . .
Mo12 Mo -0.12416(5) 0.64741(5) 0.59202(3) 0.01418(14) Uani 1 1 d . . .
Mo13 Mo 0.12314(5) 0.62417(5) 0.64714(3) 0.01417(14) Uani 1 1 d . . .
Mo14 Mo 0.23593(5) 0.67994(5) 0.83948(3) 0.01432(14) Uani 1 1 d . . .
Mo15 Mo 0.17664(5) 0.84315(5) 0.95406(3) 0.01530(14) Uani 1 1 d . . .
Mo16 Mo -0.13195(6) 0.59941(5) 0.88850(3) 0.01780(15) Uani 1 1 d . . .
Mo17 Mo -0.28850(5) 0.53546(5) 0.71905(3) 0.01637(15) Uani 1 1 d . . .
Mo18 Mo -0.06845(5) 0.46465(5) 0.75303(3) 0.01578(14) Uani 1 1 d . . .
P1 P 0.25523(15) 1.02089(14) 0.75449(10) 0.0116(4) Uani 1 1 d . . .
P2 P 0.00988(15) 0.73534(14) 0.77286(10) 0.0124(4) Uani 1 1 d . . .
O1 O 0.4977(4) 1.4216(4) 0.8899(3) 0.0196(11) Uani 1 1 d . . .
O2 O 0.3067(4) 1.2817(4) 0.6007(3) 0.0191(12) Uani 1 1 d . . .
O3 O 0.6753(4) 1.2041(4) 0.7159(3) 0.0206(12) Uani 1 1 d . . .
O4 O 0.1301(4) 1.2247(4) 0.9395(3) 0.0176(11) Uani 1 1 d . . .
O5 O -0.0710(4) 1.1173(4) 0.6583(3) 0.0176(11) Uani 1 1 d . . .
O6 O 0.0466(4) 0.9098(4) 0.4898(3) 0.0173(11) Uani 1 1 d . . .
O7 O 0.4193(4) 0.8344(4) 0.5843(3) 0.0185(11) Uani 1 1 d . . .
O8 O 0.5966(4) 0.9351(4) 0.8342(3) 0.0199(12) Uani 1 1 d . . .
O9 O 0.4612(4) 1.1645(4) 1.0233(3) 0.0213(12) Uani 1 1 d . . .
O10 O -0.1402(4) 0.9170(4) 0.9570(3) 0.0218(12) Uani 1 1 d . . .
O11 O -0.3351(4) 0.8039(4) 0.6751(3) 0.0200(12) Uani 1 1 d . . .
O12 O -0.2085(4) 0.6099(4) 0.5080(3) 0.0188(11) Uani 1 1 d . . .
O13 O 0.1620(4) 0.5338(4) 0.6049(3) 0.0213(12) Uani 1 1 d . . .
O14 O 0.3357(4) 0.6327(4) 0.8550(3) 0.0196(12) Uani 1 1 d . . .
O15 O 0.1988(5) 0.8592(4) 1.0420(3) 0.0229(12) Uani 1 1 d . . .
O16 O -0.1938(5) 0.5629(4) 0.9544(3) 0.0252(13) Uani 1 1 d . . .
O17 O -0.4300(4) 0.4523(4) 0.6713(3) 0.0223(12) Uani 1 1 d . . .
O18 O -0.0664(4) 0.3467(4) 0.7460(3) 0.0208(12) Uani 1 1 d . . .
O19 O 0.3830(4) 1.3209(4) 0.7476(3) 0.0155(11) Uani 1 1 d . . .
O20 O 0.4670(4) 1.2164(4) 0.6609(3) 0.0146(11) Uani 1 1 d . . .
O21 O 0.5620(4) 1.2834(4) 0.8033(3) 0.0162(11) Uani 1 1 d . . .
O22 O 0.2790(4) 1.2470(4) 0.8516(3) 0.0162(11) Uani 1 1 d . . .
O23 O 0.1651(4) 1.1792(4) 0.6868(2) 0.0143(10) Uani 1 1 d . . .
O24 O 0.2305(4) 1.0721(4) 0.5963(3) 0.0158(11) Uani 1 1 d . . .
O25 O 0.4483(4) 1.0271(4) 0.6546(3) 0.0164(11) Uani 1 1 d . . .
O26 O 0.5438(4) 1.0824(4) 0.7899(3) 0.0162(11) Uani 1 1 d . . .
O27 O 0.4584(4) 1.2147(4) 0.8984(3) 0.0183(11) Uani 1 1 d . . .
O28 O 0.0454(4) 1.1520(4) 0.7947(2) 0.0143(11) Uani 1 1 d . . .
O29 O 0.0253(4) 0.9737(4) 0.6266(3) 0.0148(11) Uani 1 1 d . . .
O30 O 0.2348(4) 0.8849(4) 0.5557(2) 0.0149(11) Uani 1 1 d . . .
O31 O 0.4021(4) 0.8815(4) 0.7235(3) 0.0171(11) Uani 1 1 d . . .
O32 O 0.5038(4) 1.0458(4) 0.9136(2) 0.0153(11) Uani 1 1 d . . .
O33 O 0.2494(4) 1.1039(4) 0.9204(2) 0.0151(11) Uani 1 1 d . . .
O34 O 0.0053(4) 1.0137(4) 0.8753(3) 0.0169(11) Uani 1 1 d . . .
O35 O -0.1049(4) 0.9532(4) 0.7171(2) 0.0141(10) Uani 1 1 d . . .
O36 O 0.0101(4) 0.7788(4) 0.5713(3) 0.0166(11) Uani 1 1 d . . .
O37 O 0.2114(4) 0.7384(4) 0.6225(3) 0.0153(11) Uani 1 1 d . . .
O38 O 0.3725(4) 0.8302(4) 0.8448(3) 0.0174(11) Uani 1 1 d . . .
O39 O 0.2973(4) 0.9572(4) 0.9480(3) 0.0161(11) Uani 1 1 d . . .
O40 O -0.2101(4) 0.8556(4) 0.8115(3) 0.0153(11) Uani 1 1 d . . .
O41 O -0.1568(4) 0.7566(4) 0.6383(3) 0.0163(11) Uani 1 1 d . . .
O42 O -0.0211(4) 0.5841(4) 0.5754(3) 0.0159(11) Uani 1 1 d . . .
O43 O 0.2174(4) 0.6688(4) 0.7398(3) 0.0160(11) Uani 1 1 d . . .
O44 O 0.2451(4) 0.7465(4) 0.9331(3) 0.0168(11) Uani 1 1 d . . .
O45 O 0.0582(4) 0.8865(4) 0.9342(3) 0.0167(11) Uani 1 1 d . . .
O46 O -0.2769(4) 0.6640(4) 0.7228(3) 0.0169(11) Uani 1 1 d . . .
O47 O -0.2161(4) 0.5556(4) 0.6312(3) 0.0184(11) Uani 1 1 d . . .
O48 O 0.0035(4) 0.5108(4) 0.6873(3) 0.0158(11) Uani 1 1 d . . .
O49 O 0.0985(4) 0.5635(4) 0.8214(3) 0.0174(11) Uani 1 1 d . . .
O50 O 0.0175(4) 0.6939(4) 0.9331(3) 0.0205(12) Uani 1 1 d . . .
O51 O -0.1605(4) 0.7279(4) 0.8873(3) 0.0178(11) Uani 1 1 d . . .
O52 O -0.2885(4) 0.5336(4) 0.8099(3) 0.0191(12) Uani 1 1 d . . .
O53 O -0.2238(4) 0.4284(4) 0.7093(3) 0.0149(11) Uani 1 1 d . . .
O54 O -0.1100(4) 0.4846(4) 0.8478(3) 0.0193(12) Uani 1 1 d . . .
O55 O 0.3466(4) 1.1284(4) 0.7467(2) 0.0124(10) Uani 1 1 d . . .
O56 O 0.1482(4) 1.0355(4) 0.7711(2) 0.0117(10) Uani 1 1 d . . .
O57 O 0.2181(4) 0.9363(4) 0.6830(2) 0.0118(10) Uani 1 1 d . . .
O58 O 0.3182(4) 0.9952(4) 0.8153(3) 0.0141(11) Uani 1 1 d . . .
O59 O -0.0406(4) 0.8148(4) 0.7854(2) 0.0139(10) Uani 1 1 d . . .
O60 O 0.0270(4) 0.7136(4) 0.6974(3) 0.0130(10) Uani 1 1 d . . .
O61 O 0.1272(4) 0.7734(4) 0.8294(2) 0.0137(10) Uani 1 1 d . . .
O62 O -0.0824(4) 0.6270(4) 0.7802(3) 0.0141(11) Uani 1 1 d . . .
O63 O 0.1856(6) 0.4068(5) 0.8643(4) 0.0497(19) Uani 1 1 d . . .
O64 O -0.4231(5) 0.7264(5) 0.8446(4) 0.0426(17) Uani 1 1 d . . .
O65 O 0.2375(7) 0.4282(6) 0.7302(4) 0.069(3) Uani 1 1 d . . .
O66 O 0.4498(6) 1.3141(7) 0.4940(4) 0.070(3) Uani 1 1 d . . .
O67 O -0.3190(5) 0.9967(5) 0.6510(4) 0.0384(16) Uani 1 1 d . . .
O68 O -0.1344(5) 0.3558(4) 0.5375(3) 0.0308(14) Uani 1 1 d . . .
O69 O -0.0446(7) 0.3139(7) 0.8972(5) 0.048(2) Uani 0.8 1 d P . .
O70 O 0.7311(7) 1.3145(7) 0.9278(5) 0.078(3) Uani 1 1 d . . .
O71 O 0.3641(7) 0.5745(8) 0.9791(4) 0.066(3) Uani 0.8 1 d P . .
O72 O 0.3856(6) 0.9311(6) 0.4584(4) 0.0271(16) Uani 0.8 1 d P A 1
O73 O -0.5573(7) 0.5342(7) 0.5846(5) 0.054(2) Uani 0.8 1 d P B 1
O72' O 0.444(2) 1.060(2) 0.5123(15) 0.027(6) Uiso 0.2 1 d P C 2
O73' O -0.590(3) 0.601(3) 0.5977(18) 0.042(8) Uiso 0.2 1 d P D 2
O74 O -0.0767(19) 0.4654(18) 1.0269(12) 0.048(6) Uiso 0.3 1 d P . .
N1 N 0.6152(5) 0.6445(5) 0.9616(3) 0.0174(13) Uani 1 1 d . . .
N2 N 0.2323(5) 1.1148(5) 0.4520(3) 0.0134(13) Uani 1 1 d . . .
N3 N 0.8003(6) 1.0940(6) 0.8009(4) 0.0292(17) Uani 1 1 d . . .
N4 N -0.3642(7) 0.2806(5) 0.5709(4) 0.038(2) Uani 1 1 d . . .
N5 N -0.0573(7) 0.6883(5) 0.3960(4) 0.0356(19) Uani 1 1 d . . .
N6 N 0.4184(8) 0.6286(8) 0.7130(5) 0.028(2) Uiso 0.7 1 d P E 1
N6' N 0.422(2) 0.5447(19) 0.7246(12) 0.028(5) Uiso 0.3 1 d P F 2

loop_
_atom_site_aniso_label
_atom_site_aniso_U_11
_atom_site_aniso_U_22
_atom_site_aniso_U_33
_atom_site_aniso_U_23
_atom_site_aniso_U_13
_atom_site_aniso_U_12
Mo1 0.0141(3) 0.0100(3) 0.0140(3) 0.0007(3) 0.0027(2) 0.0043(2)
Mo2 0.0151(3) 0.0109(3) 0.0139(3) 0.0023(3) 0.0047(2) 0.0047(3)
Mo3 0.0128(3) 0.0114(3) 0.0190(3) 0.0025(3) 0.0054(2) 0.0044(2)
Mo4 0.0151(3) 0.0113(3) 0.0120(3) 0.0020(3) 0.0046(2) 0.0063(3)
Mo5 0.0128(3) 0.0120(3) 0.0124(3) 0.0027(3) 0.0037(2) 0.0058(2)
Mo6 0.0147(3) 0.0115(3) 0.0115(3) 0.0014(3) 0.0036(2) 0.0047(2)
Mo7 0.0147(3) 0.0119(3) 0.0150(3) 0.0008(3) 0.0056(2) 0.0056(3)
Mo8 0.0134(3) 0.0123(3) 0.0178(3) 0.0022(3) 0.0022(2) 0.0061(3)
Mo9 0.0154(3) 0.0115(3) 0.0128(3) 0.0011(3) 0.0010(2) 0.0055(3)
Mo10 0.0172(3) 0.0133(3) 0.0139(3) 0.0025(3) 0.0069(2) 0.0063(3)
Mo11 0.0131(3) 0.0121(3) 0.0151(3) 0.0032(3) 0.0038(2) 0.0053(2)
Mo12 0.0152(3) 0.0115(3) 0.0128(3) 0.0013(3) 0.0027(2) 0.0045(3)
Mo13 0.0160(3) 0.0110(3) 0.0139(3) 0.0013(3) 0.0045(2) 0.0054(3)
Mo14 0.0158(3) 0.0121(3) 0.0150(3) 0.0031(3) 0.0031(2) 0.0069(3)
Mo15 0.0199(3) 0.0123(3) 0.0124(3) 0.0028(3) 0.0032(2) 0.0067(3)
Mo16 0.0224(3) 0.0132(3) 0.0166(3) 0.0047(3) 0.0084(3) 0.0055(3)
Mo17 0.0143(3) 0.0117(3) 0.0200(4) 0.0033(3) 0.0052(3) 0.0033(3)
Mo18 0.0181(3) 0.0109(3) 0.0163(3) 0.0029(3) 0.0044(2) 0.0050(3)
P1 0.0113(9) 0.0100(9) 0.0134(10) 0.0024(7) 0.0046(7) 0.0047(7)
P2 0.0126(9) 0.0101(9) 0.0131(10) 0.0023(8) 0.0034(7) 0.0041(7)
O1 0.024(3) 0.016(3) 0.017(3) 0.002(2) 0.005(2) 0.008(2)
O2 0.021(3) 0.019(3) 0.014(3) 0.007(2) 0.006(2) 0.004(2)
O3 0.015(3) 0.011(3) 0.031(3) 0.001(2) 0.009(2) 0.003(2)
O4 0.022(3) 0.015(3) 0.018(3) 0.003(2) 0.008(2) 0.010(2)
O5 0.016(3) 0.018(3) 0.021(3) 0.004(2) 0.006(2) 0.009(2)
O6 0.020(3) 0.015(3) 0.012(3) 0.002(2) 0.003(2) 0.005(2)
O7 0.018(3) 0.018(3) 0.018(3) 0.002(2) 0.006(2) 0.009(2)
O8 0.018(3) 0.016(3) 0.023(3) 0.001(2) 0.001(2) 0.009(2)
O9 0.022(3) 0.018(3) 0.020(3) 0.001(2) 0.002(2) 0.008(2)
O10 0.025(3) 0.019(3) 0.024(3) 0.008(2) 0.013(2) 0.009(2)
O11 0.016(3) 0.022(3) 0.024(3) 0.010(2) 0.006(2) 0.008(2)
O12 0.024(3) 0.014(3) 0.016(3) 0.001(2) 0.005(2) 0.007(2)
O13 0.021(3) 0.017(3) 0.020(3) 0.002(2) 0.004(2) 0.005(2)
O14 0.022(3) 0.017(3) 0.020(3) 0.005(2) 0.003(2) 0.009(2)
O15 0.028(3) 0.022(3) 0.021(3) 0.008(2) 0.007(2) 0.013(2)
O16 0.035(3) 0.014(3) 0.024(3) 0.008(2) 0.011(2) 0.007(2)
O17 0.016(3) 0.016(3) 0.029(3) 0.004(2) 0.005(2) 0.003(2)
O18 0.023(3) 0.011(3) 0.026(3) 0.006(2) 0.005(2) 0.006(2)
O19 0.019(3) 0.008(3) 0.019(3) 0.003(2) 0.008(2) 0.006(2)
O20 0.016(2) 0.011(3) 0.013(3) 0.001(2) 0.005(2) 0.004(2)
O21 0.014(2) 0.011(3) 0.022(3) 0.003(2) 0.006(2) 0.004(2)
O22 0.017(3) 0.019(3) 0.014(3) 0.003(2) 0.005(2) 0.010(2)
O23 0.017(3) 0.013(3) 0.012(3) 0.002(2) 0.002(2) 0.007(2)
O24 0.016(3) 0.015(3) 0.015(3) 0.004(2) 0.005(2) 0.006(2)
O25 0.015(2) 0.017(3) 0.014(3) 0.002(2) 0.003(2) 0.005(2)
O26 0.013(2) 0.012(3) 0.021(3) 0.003(2) 0.005(2) 0.004(2)
O27 0.015(3) 0.018(3) 0.018(3) 0.002(2) 0.003(2) 0.005(2)
O28 0.019(3) 0.015(3) 0.013(3) 0.005(2) 0.006(2) 0.011(2)
O29 0.014(2) 0.012(3) 0.014(3) 0.003(2) 0.003(2) 0.003(2)
O30 0.022(3) 0.011(3) 0.009(3) -0.001(2) 0.006(2) 0.006(2)
O31 0.016(3) 0.010(3) 0.022(3) 0.000(2) 0.001(2) 0.006(2)
O32 0.017(3) 0.013(3) 0.011(3) -0.002(2) -0.0003(19) 0.007(2)
O33 0.021(3) 0.013(3) 0.012(3) 0.002(2) 0.006(2) 0.009(2)
O34 0.020(3) 0.013(3) 0.018(3) 0.003(2) 0.006(2) 0.008(2)
O35 0.014(2) 0.015(3) 0.011(3) 0.001(2) 0.0048(19) 0.005(2)
O36 0.018(3) 0.015(3) 0.017(3) 0.005(2) 0.005(2) 0.007(2)
O37 0.019(3) 0.014(3) 0.015(3) 0.005(2) 0.008(2) 0.007(2)
O38 0.019(3) 0.015(3) 0.016(3) 0.004(2) 0.002(2) 0.006(2)
O39 0.017(3) 0.014(3) 0.020(3) 0.005(2) 0.003(2) 0.009(2)
O40 0.019(3) 0.013(3) 0.017(3) 0.003(2) 0.006(2) 0.010(2)
O41 0.015(3) 0.012(3) 0.017(3) 0.001(2) 0.003(2) 0.003(2)
O42 0.016(3) 0.013(3) 0.015(3) 0.002(2) 0.004(2) 0.004(2)
O43 0.016(3) 0.011(3) 0.017(3) -0.001(2) 0.004(2) 0.004(2)
O44 0.017(3) 0.016(3) 0.017(3) 0.006(2) 0.003(2) 0.006(2)
O45 0.021(3) 0.013(3) 0.013(3) 0.003(2) 0.003(2) 0.007(2)
O46 0.017(3) 0.013(3) 0.021(3) 0.004(2) 0.006(2) 0.006(2)
O47 0.019(3) 0.015(3) 0.019(3) 0.003(2) 0.005(2) 0.007(2)
O48 0.019(3) 0.009(3) 0.018(3) 0.004(2) 0.006(2) 0.005(2)
O49 0.019(3) 0.015(3) 0.016(3) 0.003(2) 0.003(2) 0.007(2)
O50 0.025(3) 0.015(3) 0.021(3) 0.004(2) 0.007(2) 0.008(2)
O51 0.015(3) 0.019(3) 0.021(3) 0.008(2) 0.009(2) 0.007(2)
O52 0.020(3) 0.013(3) 0.021(3) 0.006(2) 0.008(2) 0.003(2)
O53 0.013(2) 0.009(3) 0.020(3) 0.005(2) 0.003(2) 0.002(2)
O54 0.021(3) 0.015(3) 0.021(3) 0.007(2) 0.009(2) 0.006(2)
O55 0.013(2) 0.010(3) 0.015(3) 0.004(2) 0.0060(19) 0.005(2)
O56 0.013(2) 0.010(3) 0.012(3) 0.003(2) 0.0034(19) 0.005(2)
O57 0.013(2) 0.010(3) 0.010(3) -0.001(2) 0.0020(19) 0.005(2)
O58 0.018(3) 0.013(3) 0.015(3) 0.007(2) 0.008(2) 0.009(2)
O59 0.014(2) 0.011(3) 0.014(3) 0.002(2) 0.0042(19) 0.004(2)
O60 0.014(2) 0.008(2) 0.017(3) 0.004(2) 0.0032(19) 0.004(2)
O61 0.015(2) 0.011(3) 0.013(3) 0.002(2) 0.0013(19) 0.006(2)
O62 0.011(2) 0.010(3) 0.019(3) 0.004(2) 0.004(2) 0.004(2)
O63 0.039(4) 0.031(4) 0.080(6) 0.020(4) 0.010(4) 0.017(3)
O64 0.031(3) 0.043(4) 0.047(4) 0.009(3) 0.013(3) 0.012(3)
O65 0.102(6) 0.068(5) 0.032(4) -0.024(4) -0.030(4) 0.067(5)
O66 0.041(4) 0.112(7) 0.043(5) 0.029(5) 0.017(4) 0.017(4)
O67 0.033(3) 0.033(4) 0.052(4) 0.013(3) 0.010(3) 0.017(3)
O68 0.038(3) 0.022(3) 0.024(3) 0.003(3) 0.010(3) 0.007(3)
O69 0.053(5) 0.057(6) 0.050(6) 0.028(5) 0.023(4) 0.029(5)
O70 0.062(5) 0.063(6) 0.083(7) 0.034(5) -0.017(4) 0.011(4)
O71 0.033(5) 0.100(8) 0.024(5) 0.032(5) -0.007(4) -0.012(5)
O72 0.035(4) 0.033(4) 0.019(4) 0.012(3) 0.012(3) 0.018(3)
O73 0.034(5) 0.047(6) 0.065(7) 0.013(5) 0.003(4) 0.008(4)
N1 0.020(3) 0.009(3) 0.022(4) 0.003(3) 0.004(3) 0.007(3)
N2 0.011(3) 0.022(3) 0.009(3) 0.008(3) 0.002(2) 0.007(3)
N3 0.023(4) 0.050(5) 0.026(4) 0.012(4) 0.014(3) 0.025(3)
N4 0.047(5) 0.021(4) 0.020(4) -0.004(3) 0.015(3) -0.006(3)
N5 0.047(5) 0.019(4) 0.029(4) 0.005(3) -0.002(3) 0.008(3)

loop_
_atom_type_symbol
_atom_type_description
_atom_type_scat_dispersion_real
_atom_type_scat_dispersion_imag
_atom_type_scat_source
Mo Mo -1.6832 0.6857 'International Tables Vol C Tables 4.2.6.8 and 6.1.1.4'
P P 0.1023 0.0942 'International Tables Vol C Tables 4.2.6.8 and 6.1.1.4'
O O 0.0106 0.0060 'International Tables Vol C Tables 4.2.6.8 and 6.1.1.4'
N N 0.0061 0.0033 'International Tables Vol C Tables 4.2.6.8 and 6.1.1.4'
H H 0.0000 0.0000 'International Tables Vol C Tables 4.2.6.8 and 6.1.1.4'

loop_
_geom_angle_atom_site_label_1
_geom_angle_atom_site_label_2
_geom_angle_atom_site_label_3
_geom_angle
O1 Mo1 O22 103.6(2)
O1 Mo1 O19 102.7(2)
O22 Mo1 O19 99.6(2)
O1 Mo1 O21 98.5(2)
O22 Mo1 O21 154.3(2)
O19 Mo1 O21 88.2(2)
O1 Mo1 O27 99.3(2)
O22 Mo1 O27 84.7(2)
O19 Mo1 O27 155.9(2)
O21 Mo1 O27 78.85(19)
O1 Mo1 O55 170.4(2)
O22 Mo1 O55 86.0(2)
O19 Mo1 O55 75.42(19)
O21 Mo1 O55 72.16(18)
O27 Mo1 O55 81.30(18)
O2 Mo2 O24 104.1(2)
O2 Mo2 O20 104.7(2)
O24 Mo2 O20 100.3(2)
O2 Mo2 O19 96.4(2)
O24 Mo2 O19 154.99(19)
O20 Mo2 O19 88.0(2)
O2 Mo2 O23 98.0(2)
O24 Mo2 O23 84.4(2)
O20 Mo2 O23 154.78(19)
O19 Mo2 O23 78.57(19)
O2 Mo2 O55 168.4(2)
O24 Mo2 O55 87.10(19)
O20 Mo2 O55 75.67(18)
O19 Mo2 O55 72.02(17)
O23 Mo2 O55 79.88(17)
O3 Mo3 O26 103.2(2)
O3 Mo3 O21 103.7(2)
O26 Mo3 O21 99.3(2)
O3 Mo3 O20 97.3(2)
O26 Mo3 O20 155.8(2)
O21 Mo3 O20 88.0(2)
O3 Mo3 O25 98.6(2)
O26 Mo3 O25 84.7(2)
O21 Mo3 O25 155.7(2)
O20 Mo3 O25 79.71(19)
O3 Mo3 O55 169.6(2)
O26 Mo3 O55 87.16(18)
O21 Mo3 O55 75.23(18)
O20 Mo3 O55 72.33(17)
O25 Mo3 O55 81.10(18)
O4 Mo4 O34 102.9(2)
O4 Mo4 O33 102.1(2)
O34 Mo4 O33 99.0(2)
O4 Mo4 O28 96.8(2)
O34 Mo4 O28 94.4(2)
O33 Mo4 O28 153.7(2)
O4 Mo4 O22 89.4(2)
O34 Mo4 O22 167.1(2)
O33 Mo4 O22 81.74(19)
O28 Mo4 O22 80.28(18)
O4 Mo4 O56 163.49(19)
O34 Mo4 O56 90.5(2)
O33 Mo4 O56 85.13(19)
O28 Mo4 O56 72.20(18)
O22 Mo4 O56 76.79(17)
O5 Mo5 O23 101.1(2)
O5 Mo5 O28 99.3(2)
O23 Mo5 O28 99.5(2)
O5 Mo5 O29 103.1(2)
O23 Mo5 O29 91.2(2)
O28 Mo5 O29 152.8(2)
O5 Mo5 O35 91.9(2)
O23 Mo5 O35 165.8(2)
O28 Mo5 O35 83.84(19)
O29 Mo5 O35 80.14(19)
O5 Mo5 O56 169.72(19)
O23 Mo5 O56 87.24(18)
O28 Mo5 O56 73.17(18)
O29 Mo5 O56 82.55(18)
O35 Mo5 O56 80.47(17)
O6 Mo6 O36 101.3(2)
O6 Mo6 O29 102.0(2)
O36 Mo6 O29 96.6(2)
O6 Mo6 O30 98.1(2)
O36 Mo6 O30 94.8(2)
O29 Mo6 O30 154.4(2)
O6 Mo6 O24 90.7(2)
O36 Mo6 O24 167.9(2)
O29 Mo6 O24 81.78(19)
O30 Mo6 O24 82.24(19)
O6 Mo6 O57 166.7(2)
O36 Mo6 O57 89.36(19)
O29 Mo6 O57 84.40(18)
O30 Mo6 O57 72.87(18)
O24 Mo6 O57 78.59(17)
O7 Mo7 O25 101.5(2)
O7 Mo7 O31 101.8(2)
O25 Mo7 O31 91.7(2)
O7 Mo7 O30 99.7(2)
O25 Mo7 O30 97.0(2)
O31 Mo7 O30 154.7(2)
O7 Mo7 O37 92.3(2)
O25 Mo7 O37 166.0(2)
O31 Mo7 O37 83.00(19)
O30 Mo7 O37 82.98(19)
O7 Mo7 O57 169.7(2)
O25 Mo7 O57 87.16(19)
O31 Mo7 O57 83.42(19)
O30 Mo7 O57 73.37(18)
O37 Mo7 O57 79.44(17)
O8 Mo8 O38 102.6(2)
O8 Mo8 O31 101.0(2)
O38 Mo8 O31 94.5(2)
O8 Mo8 O32 98.2(2)
O38 Mo8 O32 97.4(2)
O31 Mo8 O32 154.6(2)
O8 Mo8 O26 90.5(2)
O38 Mo8 O26 166.8(2)
O31 Mo8 O26 80.9(2)
O32 Mo8 O26 82.4(2)
O8 Mo8 O58 166.6(2)
O38 Mo8 O58 89.3(2)
O31 Mo8 O58 83.91(19)
O32 Mo8 O58 73.91(19)
O26 Mo8 O58 77.88(17)
O9 Mo9 O27 101.7(2)
O9 Mo9 O32 101.7(2)
O27 Mo9 O32 98.6(2)
O9 Mo9 O33 102.3(2)
O27 Mo9 O33 89.7(2)
O32 Mo9 O33 152.4(2)
O9 Mo9 O39 94.5(2)
O27 Mo9 O39 162.2(2)
O32 Mo9 O39 85.0(2)
O33 Mo9 O39 79.62(19)
O9 Mo9 O58 171.4(2)
O27 Mo9 O58 86.13(19)
O32 Mo9 O58 73.28(18)
O33 Mo9 O58 81.14(19)
O39 Mo9 O58 78.25(18)
O10 Mo10 O51 101.1(2)
O10 Mo10 O45 104.6(2)
O51 Mo10 O45 91.7(2)
O10 Mo10 O40 98.8(2)
O51 Mo10 O40 97.4(2)
O45 Mo10 O40 152.7(2)
O10 Mo10 O34 93.9(2)
O51 Mo10 O34 164.7(2)
O45 Mo10 O34 82.04(19)
O40 Mo10 O34 82.57(19)
O10 Mo10 O59 169.1(2)
O51 Mo10 O59 86.56(19)
O45 Mo10 O59 82.58(19)
O40 Mo10 O59 72.42(18)
O34 Mo10 O59 78.82(18)
O11 Mo11 O35 102.3(2)
O11 Mo11 O41 101.7(2)
O35 Mo11 O41 94.6(2)
O11 Mo11 O40 97.8(2)
O35 Mo11 O40 95.7(2)
O41 Mo11 O40 155.4(2)
O11 Mo11 O46 90.2(2)
O35 Mo11 O46 167.4(2)
O41 Mo11 O46 81.7(2)
O40 Mo11 O46 83.4(2)
O11 Mo11 O59 165.82(19)
O35 Mo11 O59 89.92(19)
O41 Mo11 O59 84.30(19)
O40 Mo11 O59 73.47(18)
O46 Mo11 O59 77.79(17)
O12 Mo12 O47 103.2(2)
O12 Mo12 O41 102.1(2)
O47 Mo12 O41 92.6(2)
O12 Mo12 O42 99.7(2)
O47 Mo12 O42 97.8(2)
O41 Mo12 O42 153.0(2)
O12 Mo12 O36 90.4(2)
O47 Mo12 O36 165.9(2)
O41 Mo12 O36 80.79(19)
O42 Mo12 O36 83.27(19)
O12 Mo12 O60 167.7(2)
O47 Mo12 O60 87.90(19)
O41 Mo12 O60 82.46(19)
O42 Mo12 O60 73.13(19)
O36 Mo12 O60 78.95(17)
O13 Mo13 O37 101.4(2)
O13 Mo13 O43 102.3(2)
O37 Mo13 O43 96.1(2)
O13 Mo13 O42 97.3(2)
O37 Mo13 O42 95.0(2)
O43 Mo13 O42 155.0(2)
O13 Mo13 O48 91.3(2)
O37 Mo13 O48 167.2(2)
O43 Mo13 O48 81.83(19)
O42 Mo13 O48 82.44(19)
O13 Mo13 O60 166.6(2)
O37 Mo13 O60 89.32(19)
O43 Mo13 O60 84.16(19)
O42 Mo13 O60 73.64(19)
O48 Mo13 O60 77.94(17)
O14 Mo14 O49 101.5(2)
O14 Mo14 O44 100.3(2)
O49 Mo14 O44 99.3(2)
O14 Mo14 O43 101.6(2)
O49 Mo14 O43 91.3(2)
O44 Mo14 O43 153.2(2)
O14 Mo14 O38 91.6(2)
O49 Mo14 O38 165.5(2)
O44 Mo14 O38 84.3(2)
O43 Mo14 O38 79.79(19)
O14 Mo14 O61 169.9(2)
O49 Mo14 O61 88.0(2)
O44 Mo14 O61 74.37(19)
O43 Mo14 O61 81.51(19)
O38 Mo14 O61 79.41(18)
O15 Mo15 O39 103.4(2)
O15 Mo15 O45 102.6(2)
O39 Mo15 O45 97.1(2)
O15 Mo15 O44 97.6(2)
O39 Mo15 O44 96.8(2)
O45 Mo15 O44 152.1(2)
O15 Mo15 O50 90.8(2)
O39 Mo15 O50 165.9(2)
O45 Mo15 O50 79.7(2)
O44 Mo15 O50 81.0(2)
O15 Mo15 O61 165.0(2)
O39 Mo15 O61 89.08(19)
O45 Mo15 O61 83.87(19)
O44 Mo15 O61 72.23(18)
O50 Mo15 O61 76.93(17)
O16 Mo16 O50 104.2(3)
O16 Mo16 O54 102.6(2)
O50 Mo16 O54 100.6(2)
O16 Mo16 O51 100.3(2)
O50 Mo16 O51 85.1(2)
O54 Mo16 O51 154.1(2)
O16 Mo16 O52 96.9(2)
O50 Mo16 O52 155.1(2)
O54 Mo16 O52 87.1(2)
O51 Mo16 O52 78.2(2)
O16 Mo16 O62 168.7(2)
O50 Mo16 O62 87.1(2)
O54 Mo16 O62 74.82(18)
O51 Mo16 O62 80.31(18)
O52 Mo16 O62 72.06(17)
O17 Mo17 O46 103.7(2)
O17 Mo17 O52 105.0(2)
O46 Mo17 O52 101.0(2)
O17 Mo17 O53 97.7(2)
O46 Mo17 O53 152.7(2)
O52 Mo17 O53 89.5(2)
O17 Mo17 O47 96.3(2)
O46 Mo17 O47 82.5(2)
O52 Mo17 O47 156.8(2)
O53 Mo17 O47 78.44(19)
O17 Mo17 O62 170.0(2)
O46 Mo17 O62 85.58(19)
O52 Mo17 O62 76.38(19)
O53 Mo17 O62 72.42(18)
O47 Mo17 O62 81.12(18)
O18 Mo18 O48 103.3(2)
O18 Mo18 O53 104.2(2)
O48 Mo18 O53 100.1(2)
O18 Mo18 O54 98.6(2)
O48 Mo18 O54 153.7(2)
O53 Mo18 O54 88.3(2)
O18 Mo18 O49 99.2(2)
O48 Mo18 O49 83.3(2)
O53 Mo18 O49 154.9(2)
O54 Mo18 O49 79.0(2)
O18 Mo18 O62 170.5(2)
O48 Mo18 O62 86.06(19)
O53 Mo18 O62 75.28(19)
O54 Mo18 O62 71.93(18)
O49 Mo18 O62 80.18(18)
O56 P1 O57 111.0(3)
O56 P1 O58 111.7(3)
O57 P1 O58 111.4(3)
O56 P1 O55 107.5(3)
O57 P1 O55 107.2(3)
O58 P1 O55 107.7(3)
O59 P2 O60 111.3(3)
O59 P2 O61 110.9(3)
O60 P2 O61 111.1(3)
O59 P2 O62 108.5(3)
O60 P2 O62 107.2(3)
O61 P2 O62 107.6(3)
Mo1 O19 Mo2 122.2(2)
Mo2 O20 Mo3 121.8(2)
Mo3 O21 Mo1 122.1(2)
Mo1 O22 Mo4 153.0(3)
Mo5 O23 Mo2 147.4(3)
Mo2 O24 Mo6 153.1(3)
Mo7 O25 Mo3 146.0(3)
Mo3 O26 Mo8 153.7(3)
Mo9 O27 Mo1 147.9(3)
Mo5 O28 Mo4 122.2(2)
Mo6 O29 Mo5 151.5(3)
Mo7 O30 Mo6 121.3(2)
Mo7 O31 Mo8 152.2(3)
Mo9 O32 Mo8 122.0(2)
Mo4 O33 Mo9 154.2(3)
Mo4 O34 Mo10 159.8(3)
Mo11 O35 Mo5 162.4(3)
Mo6 O36 Mo12 160.4(3)
Mo13 O37 Mo7 159.5(3)
Mo8 O38 Mo14 163.8(3)
Mo15 O39 Mo9 164.1(3)
Mo11 O40 Mo10 122.6(2)
Mo12 O41 Mo11 150.6(3)
Mo12 O42 Mo13 120.8(3)
Mo13 O43 Mo14 151.6(3)
Mo14 O44 Mo15 122.0(2)
Mo15 O45 Mo10 154.4(3)
Mo17 O46 Mo11 156.7(3)
Mo12 O47 Mo17 146.0(3)
Mo18 O48 Mo13 155.3(3)
Mo14 O49 Mo18 147.1(3)
Mo16 O50 Mo15 154.0(3)
Mo10 O51 Mo16 146.0(3)
Mo17 O52 Mo16 121.5(2)
Mo18 O53 Mo17 121.9(2)
Mo16 O54 Mo18 122.6(2)
P1 O55 Mo3 124.6(3)
P1 O55 Mo1 124.8(3)
Mo3 O55 Mo1 90.51(15)
P1 O55 Mo2 125.7(3)
Mo3 O55 Mo2 90.18(14)
Mo1 O55 Mo2 90.30(15)
P1 O56 Mo4 130.2(3)
P1 O56 Mo5 125.3(2)
Mo4 O56 Mo5 92.26(17)
P1 O57 Mo6 130.9(3)
P1 O57 Mo7 124.8(2)
Mo6 O57 Mo7 92.26(16)
P1 O58 Mo8 131.8(3)
P1 O58 Mo9 125.4(3)
Mo8 O58 Mo9 90.52(16)
P2 O59 Mo11 130.1(3)
P2 O59 Mo10 124.4(3)
Mo11 O59 Mo10 91.48(17)
P2 O60 Mo13 130.5(3)
P2 O60 Mo12 125.2(3)
Mo13 O60 Mo12 92.24(18)
P2 O61 Mo14 125.6(3)
P2 O61 Mo15 130.5(3)
Mo14 O61 Mo15 91.23(16)
P2 O62 Mo17 125.1(3)
P2 O62 Mo18 125.2(3)
Mo17 O62 Mo18 90.27(16)
P2 O62 Mo16 124.8(3)
Mo17 O62 Mo16 90.06(15)
Mo18 O62 Mo16 90.65(15)

loop_
_geom_bond_atom_site_label_1
_geom_bond_atom_site_label_2
_geom_bond_distance
Mo1 O1 1.699(5)
Mo1 O22 1.791(5)
Mo1 O19 1.832(5)
Mo1 O21 2.023(5)
Mo1 O27 2.045(5)
Mo1 O55 2.387(5)
Mo2 O2 1.697(5)
Mo2 O24 1.788(5)
Mo2 O20 1.823(5)
Mo2 O19 2.035(5)
Mo2 O23 2.052(5)
Mo2 O55 2.391(4)
Mo3 O3 1.677(5)
Mo3 O26 1.785(5)
Mo3 O21 1.846(5)
Mo3 O20 2.042(5)
Mo3 O25 2.045(5)
Mo3 O55 2.380(4)
Mo4 O4 1.692(5)
Mo4 O34 1.765(5)
Mo4 O33 1.843(5)
Mo4 O28 1.955(5)
Mo4 O22 2.153(5)
Mo4 O56 2.321(5)
Mo5 O5 1.691(5)
Mo5 O23 1.791(5)
Mo5 O28 1.877(5)
Mo5 O29 1.914(5)
Mo5 O35 2.110(4)
Mo5 O56 2.334(4)
Mo6 O6 1.686(5)
Mo6 O36 1.762(5)
Mo6 O29 1.882(5)
Mo6 O30 1.943(5)
Mo6 O24 2.135(5)
Mo6 O57 2.320(5)
Mo7 O7 1.684(5)
Mo7 O25 1.798(5)
Mo7 O31 1.884(5)
Mo7 O30 1.902(5)
Mo7 O37 2.091(5)
Mo7 O57 2.329(5)
Mo8 O8 1.690(5)
Mo8 O38 1.755(5)
Mo8 O31 1.897(5)
Mo8 O32 1.935(5)
Mo8 O26 2.135(5)
Mo8 O58 2.300(5)
Mo9 O9 1.685(5)
Mo9 O27 1.811(5)
Mo9 O32 1.863(5)
Mo9 O33 1.923(5)
Mo9 O39 2.077(5)
Mo9 O58 2.376(5)
Mo10 O10 1.677(5)
Mo10 O51 1.805(5)
Mo10 O45 1.882(5)
Mo10 O40 1.917(5)
Mo10 O34 2.090(5)
Mo10 O59 2.362(5)
Mo11 O11 1.682(5)
Mo11 O35 1.785(5)
Mo11 O41 1.895(5)
Mo11 O40 1.909(5)
Mo11 O46 2.107(5)
Mo11 O59 2.323(5)
Mo12 O12 1.688(5)
Mo12 O47 1.770(5)
Mo12 O41 1.890(5)
Mo12 O42 1.912(5)
Mo12 O36 2.130(5)
Mo12 O60 2.341(5)
Mo13 O13 1.692(5)
Mo13 O37 1.782(4)
Mo13 O43 1.863(5)
Mo13 O42 1.937(5)
Mo13 O48 2.111(4)
Mo13 O60 2.302(5)
Mo14 O14 1.687(5)
Mo14 O49 1.780(5)
Mo14 O44 1.875(5)
Mo14 O43 1.919(5)
Mo14 O38 2.119(5)
Mo14 O61 2.309(5)
Mo15 O15 1.677(5)
Mo15 O39 1.771(5)
Mo15 O45 1.874(5)
Mo15 O44 1.937(5)
Mo15 O50 2.174(5)
Mo15 O61 2.355(5)
Mo16 O16 1.685(5)
Mo16 O50 1.775(5)
Mo16 O54 1.841(5)
Mo16 O51 2.035(5)
Mo16 O52 2.059(5)
Mo16 O62 2.386(5)
Mo17 O17 1.687(5)
Mo17 O46 1.784(5)
Mo17 O52 1.805(5)
Mo17 O53 2.018(5)
Mo17 O47 2.101(5)
Mo17 O62 2.382(5)
Mo18 O18 1.691(5)
Mo18 O48 1.780(5)
Mo18 O53 1.843(5)
Mo18 O54 2.024(5)
Mo18 O49 2.068(5)
Mo18 O62 2.383(5)
P1 O56 1.531(5)
P1 O57 1.536(5)
P1 O58 1.537(5)
P1 O55 1.565(5)
P2 O59 1.526(5)
P2 O60 1.533(5)
P2 O61 1.540(5)
P2 O62 1.574(5)
